data_1504628
loop_
_publ_author_name
'Zhan, Weiqiang'
'Jiang, Yi'
'Brodie, Peggy J.'
'Kingston, David G. I.'
'Liotta, Dennis C.'
'Snyder, James P.'

_publ_section_title
;
 Design and synthesis of C6-C8 bridged epothilone A.
;
_journal_issue 8
_journal_name_full 'Organic letters'
_journal_page_first 1565
_journal_page_last 1568
_journal_paper_doi 10.1021/ol800422q
_journal_volume 10
_journal_year 2008
_chemical_absolute_configuration ad
_chemical_formula_moiety 'C28 H54 O5 Si2'
_chemical_formula_sum 'C28 H54 O5 Si2'
_chemical_formula_weight 526.89
_chemical_name_systematic
; 
 ? 
;
_space_group_IT_number 5
_symmetry_cell_setting monoclinic
_symmetry_space_group_name_Hall 'C 2y'
_symmetry_space_group_name_H-M 'C 1 2 1'
_atom_sites_solution_hydrogens geom
_atom_sites_solution_primary direct
_atom_sites_solution_secondary difmap
_audit_creation_method SHELXL-97
_cell_angle_alpha 90.00
_cell_angle_beta 105.935(2)
_cell_angle_gamma 90.00
_cell_formula_units_Z 8
_cell_length_a 36.7236(13)
_cell_length_b 7.3663(4)
_cell_length_c 25.1062(9)
_cell_measurement_reflns_used 1583
_cell_measurement_temperature 173(2)
_cell_measurement_theta_max 49.77
_cell_measurement_theta_min 2.50
_cell_volume 6530.7(5)
_computing_cell_refinement 'Bruker SAINT'
_computing_data_collection 'Bruker APEX2'
_computing_data_reduction 'Bruker SAINT'
_computing_molecular_graphics 'Bruker SHELXTL'
_computing_publication_material 'Bruker SHELXTL'
_computing_structure_refinement 'SHELXL-97 (Sheldrick, 1997)'
_computing_structure_solution 'SHELXS-97 (Sheldrick, 1990)'
_diffrn_ambient_temperature 173(2)
_diffrn_measured_fraction_theta_full 0.810
_diffrn_measured_fraction_theta_max 0.810
_diffrn_measurement_device_type 'Bruker APEX-II CCD'
_diffrn_measurement_method '\f and \w scans'
_diffrn_radiation_monochromator graphite
_diffrn_radiation_source 'fine-focus sealed tube'
_diffrn_radiation_type CuK\a
_diffrn_radiation_wavelength 1.54178
_diffrn_reflns_av_R_equivalents 0.0481
_diffrn_reflns_av_sigmaI/netI 0.0827
_diffrn_reflns_limit_h_max 38
_diffrn_reflns_limit_h_min -42
_diffrn_reflns_limit_k_max 7
_diffrn_reflns_limit_k_min -7
_diffrn_reflns_limit_l_max 29
_diffrn_reflns_limit_l_min -28
_diffrn_reflns_number 12095
_diffrn_reflns_theta_full 66.82
_diffrn_reflns_theta_max 66.82
_diffrn_reflns_theta_min 1.83
_diffrn_standards_number 0
_exptl_absorpt_coefficient_mu 1.227
_exptl_absorpt_correction_T_max 0.9759
_exptl_absorpt_correction_T_min 0.7330
_exptl_absorpt_correction_type multi-scan
_exptl_absorpt_process_details SADABS
_exptl_crystal_colour colourless
_exptl_crystal_density_diffrn 1.072
_exptl_crystal_density_method 'not measured'
_exptl_crystal_description plate
_exptl_crystal_F_000 2320
_exptl_crystal_size_max 0.27
_exptl_crystal_size_mid 0.19
_exptl_crystal_size_min 0.02
_refine_diff_density_max 0.807
_refine_diff_density_min -0.689
_refine_diff_density_rms 0.051
_refine_ls_abs_structure_details 'Flack H D (1983), Acta Cryst. A39, 876-881'
_refine_ls_abs_structure_Flack 0.06(6)
_refine_ls_extinction_method none
_refine_ls_goodness_of_fit_ref 1.049
_refine_ls_hydrogen_treatment constr
_refine_ls_matrix_type full
_refine_ls_number_parameters 633
_refine_ls_number_reflns 7460
_refine_ls_number_restraints 1
_refine_ls_restrained_S_all 1.049
_refine_ls_R_factor_all 0.1341
_refine_ls_R_factor_gt 0.0745
_refine_ls_shift/su_max 0.000
_refine_ls_shift/su_mean 0.000
_refine_ls_structure_factor_coef Fsqd
_refine_ls_weighting_details 'calc w=1/[\s^2^(Fo^2^)+(0.1118P)^2^+7.3993P] where P=(Fo^2^+2Fc^2^)/3'
_refine_ls_weighting_scheme calc
_refine_ls_wR_factor_gt 0.1975
_refine_ls_wR_factor_ref 0.2331
_reflns_number_gt 4442
_reflns_number_total 7460
_reflns_threshold_expression >2sigma(I)
_cod_data_source_file ol800422q-file004.cif
_cod_data_source_block zwq_acids
_cod_depositor_comments
;
The following automatic conversions were performed:

'_symmetry_cell_setting' value 'Monoclinic' changed to 'monoclinic'
according to /home/saulius/struct/CIF-dictionaries/cif_core.dic
dictionary named 'cif_core.dic' version 2.4.1 from 2010-06-29.

Automatic conversion script
Id: cif_fix_values 1715 2011-07-08 13:25:40Z adriana 
;
_cod_original_sg_symbol_H-M C2
_cod_database_code 1504628

loop_
_symmetry_equiv_pos_as_xyz
'x, y, z'
'-x, y, -z'
'x+1/2, y+1/2, z'
'-x+1/2, y+1/2, -z'

loop_
_atom_site_label
_atom_site_type_symbol
_atom_site_fract_x
_atom_site_fract_y
_atom_site_fract_z
_atom_site_U_iso_or_equiv
_atom_site_adp_type
_atom_site_occupancy
_atom_site_symmetry_multiplicity
_atom_site_calc_flag
_atom_site_refinement_flags
C1 C 0.0052(4) -0.454(2) 0.8381(6) 0.116(5) Uani 1 1 d .
H1A H 0.0179 -0.4557 0.8099 0.139 Uiso 1 1 calc R
H1B H -0.0189 -0.5094 0.8320 0.139 Uiso 1 1 calc R
C2 C 0.0202(3) -0.3770(17) 0.8833(5) 0.090(3) Uani 1 1 d .
H2 H 0.0069 -0.3768 0.9108 0.108 Uiso 1 1 calc R
C3 C 0.0565(2) -0.2896(13) 0.8959(4) 0.068(2) Uani 1 1 d .
H3A H 0.0648 -0.2830 0.8616 0.082 Uiso 1 1 calc R
H3B H 0.0751 -0.3652 0.9228 0.082 Uiso 1 1 calc R
C4 C 0.0570(2) -0.0911(15) 0.9205(4) 0.073(3) Uani 1 1 d .
H4 H 0.0427 -0.0982 0.9491 0.088 Uiso 1 1 calc R
C5 C 0.0367(2) 0.0474(16) 0.8786(4) 0.080(3) Uani 1 1 d .
H5A H 0.0323 0.1583 0.8983 0.096 Uiso 1 1 calc R
H5B H 0.0116 -0.0015 0.8581 0.096 Uiso 1 1 calc R
C6 C 0.0588(3) 0.0976(16) 0.8376(4) 0.086(3) Uani 1 1 d .
H6A H 0.0612 -0.0102 0.8152 0.103 Uiso 1 1 calc R
H6B H 0.0450 0.1928 0.8121 0.103 Uiso 1 1 calc R
C7 C 0.0979(2) 0.1665(14) 0.8683(3) 0.074(3) Uani 1 1 d .
H7A H 0.1123 0.1963 0.8413 0.089 Uiso 1 1 calc R
H7B H 0.0955 0.2789 0.8887 0.089 Uiso 1 1 calc R
C8 C 0.1192(2) 0.0264(12) 0.9083(3) 0.060(2) Uani 1 1 d .
H8 H 0.1196 -0.0866 0.8865 0.072 Uiso 1 1 calc R
C9 C 0.0966(2) -0.0187(14) 0.9503(3) 0.066(2) Uani 1 1 d .
H9 H 0.1106 -0.1145 0.9762 0.079 Uiso 1 1 calc R
C10 C 0.1593(2) 0.0730(14) 0.9365(3) 0.057(2) Uani 1 1 d .
C11 C 0.19111(18) -0.0701(11) 0.9473(3) 0.0515(19) Uani 1 1 d .
C12 C 0.1769(2) -0.2652(13) 0.9509(4) 0.069(3) Uani 1 1 d .
H12A H 0.1651 -0.2734 0.9814 0.103 Uiso 1 1 d R
H12B H 0.1983 -0.3495 0.9575 0.103 Uiso 1 1 d R
H12C H 0.1582 -0.2970 0.9160 0.103 Uiso 1 1 d R
C13 C 0.2217(2) -0.0262(15) 1.0014(3) 0.075(3) Uani 1 1 d .
H13A H 0.2132 -0.0678 1.0331 0.112 Uiso 1 1 d R
H13B H 0.2261 0.1051 1.0042 0.112 Uiso 1 1 d R
H13C H 0.2452 -0.0884 1.0013 0.112 Uiso 1 1 d R
C14 C 0.2091(2) -0.0630(11) 0.8975(3) 0.054(2) Uani 1 1 d .
H14 H 0.2278 -0.1640 0.9015 0.065 Uiso 1 1 calc R
C15 C 0.2292(2) 0.1174(14) 0.8948(4) 0.074(3) Uani 1 1 d .
H15A H 0.2100 0.2092 0.8769 0.088 Uiso 1 1 calc R
H15B H 0.2414 0.1592 0.9330 0.088 Uiso 1 1 calc R
C16 C 0.2586(2) 0.1075(14) 0.8637(3) 0.059(2) Uani 1 1 d .
C17 C 0.0628(4) -0.0114(19) 1.0719(5) 0.119(4) Uani 1 1 d .
H17A H 0.0373 0.0141 1.0481 0.179 Uiso 1 1 d R
H17B H 0.0638 0.0174 1.1104 0.179 Uiso 1 1 d R
H17C H 0.0687 -0.1402 1.0690 0.179 Uiso 1 1 d R
C18 C 0.1501(3) 0.061(2) 1.0850(4) 0.121(5) Uani 1 1 d .
H18A H 0.1532 -0.0655 1.0746 0.182 Uiso 1 1 d R
H18B H 0.1538 0.0681 1.1251 0.182 Uiso 1 1 d R
H18C H 0.1687 0.1375 1.0745 0.182 Uiso 1 1 d R
C19 C 0.0905(4) 0.344(3) 1.0691(5) 0.215(12) Uani 1 1 d .
C20 C 0.0498(4) 0.411(3) 1.0348(5) 0.206(11) Uani 1 1 d .
H20A H 0.0312 0.3311 1.0442 0.310 Uiso 1 1 d R
H20B H 0.0472 0.4039 0.9950 0.310 Uiso 1 1 d R
H20C H 0.0454 0.5367 1.0446 0.310 Uiso 1 1 d R
C21 C 0.1253(3) 0.4773(16) 1.0489(4) 0.095(3) Uani 1 1 d .
H21A H 0.1221 0.4613 1.0092 0.142 Uiso 1 1 d R
H21B H 0.1505 0.4356 1.0696 0.142 Uiso 1 1 d R
H21C H 0.1224 0.6061 1.0569 0.142 Uiso 1 1 d R
C22 C 0.0925(4) 0.362(3) 1.1306(5) 0.163(8) Uani 1 1 d .
H22A H 0.0980 0.4868 1.1441 0.244 Uiso 1 1 d R
H22B H 0.1123 0.2809 1.1519 0.244 Uiso 1 1 d R
H22C H 0.0680 0.3246 1.1352 0.244 Uiso 1 1 d R
C23 C 0.1308(3) -0.3804(18) 0.8001(5) 0.108(4) Uani 1 1 d .
H23A H 0.1374 -0.4677 0.8307 0.162 Uiso 1 1 d R
H23B H 0.1215 -0.4456 0.7650 0.162 Uiso 1 1 d R
H23C H 0.1110 -0.2984 0.8053 0.162 Uiso 1 1 d R
C24 C 0.2144(3) -0.3948(16) 0.8092(4) 0.098(3) Uani 1 1 d .
H24A H 0.2353 -0.3297 0.8005 0.147 Uiso 1 1 d R
H24B H 0.2075 -0.5006 0.7849 0.147 Uiso 1 1 d R
H24C H 0.2223 -0.4350 0.8479 0.147 Uiso 1 1 d R
C25 C 0.1622(2) -0.1226(19) 0.7311(4) 0.092(4) Uani 1 1 d .
C26 C 0.1264(3) -0.007(2) 0.7230(5) 0.136(6) Uani 1 1 d .
H26A H 0.1307 0.0833 0.7529 0.204 Uiso 1 1 d R
H26B H 0.1049 -0.0840 0.7241 0.204 Uiso 1 1 d R
H26C H 0.1209 0.0558 0.6872 0.204 Uiso 1 1 d R
C27 C 0.1561(4) -0.264(3) 0.6832(5) 0.151(7) Uani 1 1 d .
H27A H 0.1337 -0.3377 0.6816 0.227 Uiso 1 1 d R
H27B H 0.1784 -0.3429 0.6898 0.227 Uiso 1 1 d R
H27C H 0.1527 -0.1995 0.6480 0.227 Uiso 1 1 d R
C28 C 0.1951(3) -0.0005(19) 0.7279(4) 0.100(4) Uani 1 1 d .
H28A H 0.1893 0.0569 0.6913 0.149 Uiso 1 1 d R
H28B H 0.2183 -0.0724 0.7339 0.149 Uiso 1 1 d R
H28C H 0.1986 0.0934 0.7565 0.149 Uiso 1 1 d R
C1A C 0.3676(4) 0.717(2) 0.4306(4) 0.119(5) Uani 1 1 d .
H1A1 H 0.3433 0.6965 0.4360 0.142 Uiso 1 1 calc R
H1A2 H 0.3697 0.7715 0.3973 0.142 Uiso 1 1 calc R
C2A C 0.3981(3) 0.6705(17) 0.4690(4) 0.087(3) Uani 1 1 d .
H2A H 0.4218 0.6934 0.4619 0.104 Uiso 1 1 calc R
C3A C 0.3987(2) 0.5857(13) 0.5220(3) 0.062(2) Uani 1 1 d .
H3A1 H 0.3724 0.5605 0.5230 0.074 Uiso 1 1 calc R
H3A2 H 0.4101 0.6711 0.5525 0.074 Uiso 1 1 calc R
C4A C 0.4219(2) 0.4040(13) 0.5315(3) 0.063(2) Uani 1 1 d .
H4A H 0.4461 0.4261 0.5216 0.076 Uiso 1 1 calc R
C5A C 0.4015(2) 0.2486(14) 0.4958(3) 0.070(3) Uani 1 1 d .
H5A1 H 0.3940 0.2883 0.4566 0.085 Uiso 1 1 calc R
H5A2 H 0.4193 0.1458 0.4990 0.085 Uiso 1 1 calc R
C6A C 0.3668(2) 0.1832(16) 0.5107(4) 0.080(3) Uani 1 1 d .
H6A1 H 0.3556 0.0797 0.4866 0.096 Uiso 1 1 calc R
H6A2 H 0.3478 0.2818 0.5044 0.096 Uiso 1 1 calc R
C7A C 0.3770(2) 0.1227(14) 0.5727(4) 0.075(3) Uani 1 1 d .
H7A1 H 0.3539 0.0849 0.5827 0.090 Uiso 1 1 calc R
H7A2 H 0.3948 0.0187 0.5789 0.090 Uiso 1 1 calc R
C8A C 0.39563(19) 0.2858(12) 0.6087(3) 0.058(2) Uani 1 1 d .
H8A H 0.3773 0.3891 0.6010 0.069 Uiso 1 1 calc R
C9A C 0.43202(19) 0.3462(12) 0.5928(3) 0.0520(19) Uani 1 1 d .
H9A H 0.4445 0.4491 0.6169 0.062 Uiso 1 1 calc R
C10A C 0.4049(2) 0.2414(15) 0.6704(4) 0.067(3) Uani 1 1 d .
C11A C 0.3999(2) 0.3876(17) 0.7119(3) 0.073(3) Uani 1 1 d .
C12A C 0.4014(3) 0.5760(17) 0.6936(4) 0.090(3) Uani 1 1 d .
H12D H 0.4248 0.5945 0.6829 0.135 Uiso 1 1 d R
H12E H 0.4007 0.6594 0.7238 0.135 Uiso 1 1 d R
H12F H 0.3796 0.5996 0.6617 0.135 Uiso 1 1 d R
C13A C 0.4293(3) 0.351(2) 0.7681(4) 0.117(5) Uani 1 1 d .
H13D H 0.4532 0.4104 0.7689 0.176 Uiso 1 1 d R
H13E H 0.4334 0.2195 0.7732 0.176 Uiso 1 1 d R
H13F H 0.4196 0.3988 0.7980 0.176 Uiso 1 1 d R
C14A C 0.3599(2) 0.3488(14) 0.7201(3) 0.063(2) Uani 1 1 d .
H14A H 0.3554 0.4366 0.7481 0.076 Uiso 1 1 calc R
C15A C 0.3549(3) 0.1554(15) 0.7399(4) 0.083(3) Uani 1 1 d .
H15C H 0.3442 0.0777 0.7071 0.100 Uiso 1 1 calc R
H15D H 0.3800 0.1059 0.7595 0.100 Uiso 1 1 calc R
C16A C 0.3294(3) 0.145(2) 0.7779(4) 0.085(3) Uani 1 1 d .
C17A C 0.5293(2) 0.3121(15) 0.5885(4) 0.082(3) Uani 1 1 d .
H17D H 0.5225 0.2649 0.5505 0.123 Uiso 1 1 d R
H17E H 0.5565 0.2972 0.6052 0.123 Uiso 1 1 d R
H17F H 0.5227 0.4412 0.5879 0.123 Uiso 1 1 d R
C18A C 0.5143(2) 0.2856(15) 0.7011(3) 0.075(3) Uani 1 1 d .
H18D H 0.5120 0.4181 0.6985 0.112 Uiso 1 1 d R
H18E H 0.5403 0.2527 0.7213 0.112 Uiso 1 1 d R
H18F H 0.4967 0.2382 0.7209 0.112 Uiso 1 1 d R
C19A C 0.5135(2) -0.0590(16) 0.6325(4) 0.084(3) Uani 1 1 d .
C20A C 0.5012(4) -0.138(2) 0.5732(6) 0.138(6) Uani 1 1 d .
H20D H 0.5144 -0.0750 0.5497 0.207 Uiso 1 1 d R
H20E H 0.4738 -0.1229 0.5578 0.207 Uiso 1 1 d R
H20F H 0.5075 -0.2677 0.5747 0.207 Uiso 1 1 d R
C21A C 0.5554(3) -0.1002(19) 0.6560(6) 0.127(5) Uani 1 1 d .
H21D H 0.5592 -0.2319 0.6588 0.190 Uiso 1 1 d R
H21E H 0.5645 -0.0456 0.6929 0.190 Uiso 1 1 d R
H21F H 0.5695 -0.0494 0.6315 0.190 Uiso 1 1 d R
C22A C 0.4912(3) -0.1571(16) 0.6671(6) 0.117(4) Uani 1 1 d .
H22D H 0.4940 -0.2887 0.6641 0.176 Uiso 1 1 d R
H22E H 0.4644 -0.1243 0.6535 0.176 Uiso 1 1 d R
H22F H 0.5009 -0.1202 0.7059 0.176 Uiso 1 1 d R
C23A C 0.2543(4) 0.253(3) 0.6510(12) 0.303(19) Uani 1 1 d .
H23D H 0.2574 0.1675 0.6227 0.454 Uiso 1 1 d R
H23E H 0.2281 0.2969 0.6412 0.454 Uiso 1 1 d R
H23F H 0.2601 0.1914 0.6870 0.454 Uiso 1 1 d R
C24A C 0.2826(6) 0.585(3) 0.7144(6) 0.253(14) Uani 1 1 d .
H24D H 0.3071 0.6269 0.7377 0.380 Uiso 1 1 d R
H24E H 0.2706 0.5057 0.7361 0.380 Uiso 1 1 d R
H24F H 0.2662 0.6896 0.7010 0.380 Uiso 1 1 d R
C25A C 0.2699(6) 0.519(7) 0.5957(8) 0.43(4) Uani 1 1 d .
C26A C 0.2773(6) 0.418(6) 0.5494(7) 0.38(3) Uani 1 1 d .
H26D H 0.2771 0.2875 0.5564 0.575 Uiso 1 1 d R
H26E H 0.3021 0.4536 0.5451 0.575 Uiso 1 1 d R
H26F H 0.2576 0.4475 0.5153 0.575 Uiso 1 1 d R
C27A C 0.3039(6) 0.726(3) 0.6011(11) 0.268(16) Uani 1 1 d .
H27D H 0.3267 0.6852 0.5913 0.402 Uiso 1 1 d R
H27E H 0.3111 0.7751 0.6388 0.402 Uiso 1 1 d R
H27F H 0.2913 0.8210 0.5751 0.402 Uiso 1 1 d R
C28A C 0.2291(4) 0.585(5) 0.5794(8) 0.31(2) Uani 1 1 d .
H28D H 0.2219 0.6254 0.5407 0.469 Uiso 1 1 d R
H28E H 0.2259 0.6851 0.6034 0.469 Uiso 1 1 d R
H28F H 0.2129 0.4829 0.5836 0.469 Uiso 1 1 d R
O1 O 0.09420(14) 0.1377(9) 0.9811(2) 0.0637(16) Uani 1 1 d .
O2 O 0.16818(17) 0.2297(10) 0.9500(3) 0.0756(17) Uani 1 1 d .
O3 O 0.17995(13) -0.0874(8) 0.8472(2) 0.0572(14) Uani 1 1 d .
O4 O 0.26966(16) -0.0258(10) 0.8464(3) 0.0737(17) Uani 1 1 d .
O5 O 0.27372(18) 0.2686(10) 0.8626(3) 0.0842(19) Uani 1 1 d .
H5 H 0.2882 0.2656 0.8418 0.126 Uiso 1 1 calc R
O1A O 0.45724(12) 0.1933(8) 0.60059(19) 0.0560(13) Uani 1 1 d .
O2A O 0.41734(19) 0.0910(12) 0.6871(3) 0.095(2) Uani 1 1 d .
O3A O 0.33213(13) 0.3782(9) 0.6694(2) 0.0633(15) Uani 1 1 d .
O4A O 0.3239(2) 0.2663(14) 0.8049(3) 0.109(3) Uani 1 1 d .
O5A O 0.3140(2) -0.0176(13) 0.7780(3) 0.103(2) Uani 1 1 d .
H5A3 H 0.3017 -0.0200 0.8017 0.154 Uiso 1 1 calc R
Si1 Si 0.10152(12) 0.1450(7) 1.04799(12) 0.142(2) Uani 1 1 d .
Si2 Si 0.17304(7) -0.2444(4) 0.79862(10) 0.0689(7) Uani 1 1 d .
Si1A Si 0.50264(5) 0.1865(3) 0.63033(9) 0.0543(5) Uani 1 1 d .
Si2A Si 0.28979(9) 0.4656(7) 0.65645(15) 0.1246(15) Uani 1 1 d .

loop_
_atom_site_aniso_label
_atom_site_aniso_U_11
_atom_site_aniso_U_22
_atom_site_aniso_U_33
_atom_site_aniso_U_23
_atom_site_aniso_U_13
_atom_site_aniso_U_12
C1 0.102(8) 0.110(12) 0.128(11) 0.050(9) 0.019(8) -0.010(8)
C2 0.075(6) 0.106(10) 0.092(8) 0.014(7) 0.027(6) 0.001(6)
C3 0.063(5) 0.066(7) 0.089(6) 0.018(5) 0.044(4) 0.016(4)
C4 0.053(4) 0.100(9) 0.073(6) 0.008(5) 0.029(4) 0.010(5)
C5 0.061(5) 0.103(9) 0.078(6) 0.006(5) 0.024(5) 0.026(5)
C6 0.089(6) 0.099(9) 0.060(6) 0.013(5) 0.005(5) 0.030(6)
C7 0.093(6) 0.078(7) 0.057(5) 0.021(5) 0.032(5) 0.029(5)
C8 0.059(4) 0.073(7) 0.055(5) 0.014(4) 0.028(4) 0.015(4)
C9 0.046(4) 0.092(7) 0.066(5) 0.010(5) 0.028(4) 0.009(4)
C10 0.056(5) 0.066(7) 0.057(5) 0.009(4) 0.029(4) 0.005(4)
C11 0.047(4) 0.056(6) 0.056(5) 0.008(3) 0.021(3) -0.007(3)
C12 0.056(4) 0.083(8) 0.079(6) 0.021(5) 0.037(4) 0.013(4)
C13 0.073(5) 0.092(8) 0.059(5) 0.003(5) 0.017(4) -0.004(5)
C14 0.049(4) 0.059(6) 0.061(5) 0.007(4) 0.028(4) 0.008(3)
C15 0.075(5) 0.077(7) 0.086(6) -0.018(5) 0.051(5) -0.028(5)
C16 0.050(4) 0.072(7) 0.061(5) 0.002(4) 0.030(4) -0.012(4)
C17 0.146(10) 0.096(10) 0.151(11) 0.012(9) 0.100(9) -0.018(8)
C18 0.143(10) 0.146(13) 0.071(7) 0.008(7) 0.023(6) 0.093(10)
C19 0.161(13) 0.34(3) 0.103(10) -0.127(13) -0.035(9) 0.168(17)
C20 0.125(10) 0.33(3) 0.128(11) -0.100(15) -0.021(9) 0.129(15)
C21 0.087(6) 0.080(8) 0.125(9) 0.003(7) 0.044(6) -0.027(6)
C22 0.131(10) 0.26(2) 0.090(9) -0.072(11) 0.018(8) 0.047(12)
C23 0.120(8) 0.104(11) 0.112(8) -0.040(7) 0.051(7) -0.051(8)
C24 0.104(7) 0.082(9) 0.106(8) -0.030(6) 0.027(6) 0.020(6)
C25 0.040(4) 0.173(12) 0.069(6) 0.001(6) 0.023(4) -0.005(5)
C26 0.102(8) 0.213(18) 0.092(8) 0.031(10) 0.024(7) 0.059(10)
C27 0.136(11) 0.24(2) 0.073(8) -0.055(10) 0.024(7) -0.023(12)
C28 0.082(6) 0.142(12) 0.075(6) 0.015(7) 0.022(5) 0.011(7)
C1A 0.137(10) 0.142(14) 0.069(7) 0.020(7) 0.017(7) 0.024(9)
C2A 0.091(6) 0.105(9) 0.073(6) 0.007(6) 0.035(5) 0.019(6)
C3A 0.058(5) 0.076(7) 0.056(5) -0.004(4) 0.022(4) 0.008(4)
C4A 0.049(4) 0.088(8) 0.054(5) -0.004(4) 0.017(4) -0.003(4)
C5A 0.061(5) 0.091(8) 0.057(5) -0.020(5) 0.013(4) 0.009(5)
C6A 0.058(5) 0.100(8) 0.079(6) -0.023(6) 0.012(4) -0.006(5)
C7A 0.054(5) 0.070(7) 0.111(8) -0.007(5) 0.039(5) -0.015(4)
C8A 0.041(4) 0.072(6) 0.064(5) -0.009(4) 0.022(3) 0.006(4)
C9A 0.045(4) 0.063(6) 0.051(5) -0.004(4) 0.018(3) -0.010(3)
C10A 0.041(4) 0.097(8) 0.073(6) 0.010(5) 0.034(4) 0.003(4)
C11A 0.046(4) 0.130(10) 0.047(5) -0.011(5) 0.017(4) 0.004(5)
C12A 0.082(6) 0.103(10) 0.099(7) -0.037(7) 0.048(6) -0.025(6)
C13A 0.065(6) 0.219(16) 0.061(6) -0.011(7) 0.006(5) 0.006(7)
C14A 0.055(4) 0.083(7) 0.058(5) 0.004(4) 0.025(4) 0.006(4)
C15A 0.077(6) 0.098(9) 0.093(7) 0.018(6) 0.055(5) 0.002(5)
C16A 0.062(5) 0.129(12) 0.075(7) 0.024(7) 0.039(5) 0.000(6)
C17A 0.057(5) 0.104(9) 0.097(7) -0.003(6) 0.040(5) -0.014(5)
C18A 0.055(4) 0.087(8) 0.079(6) -0.014(5) 0.012(4) -0.001(4)
C19A 0.060(5) 0.085(9) 0.105(7) -0.015(6) 0.017(5) 0.014(5)
C20A 0.128(10) 0.112(12) 0.156(11) -0.068(10) 0.009(9) 0.033(9)
C21A 0.058(6) 0.113(12) 0.195(13) -0.015(10) 0.012(7) 0.030(6)
C22A 0.100(8) 0.049(8) 0.206(14) 0.029(8) 0.048(8) -0.003(6)
C23A 0.081(9) 0.21(2) 0.57(5) 0.24(3) 0.011(16) -0.034(12)
C24A 0.29(2) 0.33(3) 0.163(14) -0.014(17) 0.104(16) 0.23(2)
C25A 0.150(17) 1.01(10) 0.115(15) 0.03(3) 0.004(12) 0.32(4)
C26A 0.189(19) 0.82(8) 0.101(13) -0.10(3) -0.034(12) 0.24(4)
C27A 0.149(16) 0.21(3) 0.41(4) 0.14(3) 0.01(2) -0.042(17)
C28A 0.093(10) 0.64(6) 0.211(18) 0.12(3) 0.043(11) 0.17(2)
O1 0.065(3) 0.085(5) 0.048(3) 0.003(3) 0.026(2) 0.019(3)
O2 0.079(4) 0.066(5) 0.096(4) 0.001(4) 0.048(3) 0.002(3)
O3 0.050(3) 0.066(4) 0.056(3) 0.004(2) 0.017(2) 0.007(2)
O4 0.063(3) 0.081(5) 0.093(4) 0.000(4) 0.050(3) 0.002(3)
O5 0.086(4) 0.089(5) 0.099(5) -0.009(4) 0.061(4) -0.024(4)
O1A 0.040(2) 0.068(4) 0.061(3) -0.008(3) 0.016(2) 0.000(2)
O2A 0.102(5) 0.102(6) 0.103(5) 0.035(4) 0.065(4) 0.041(5)
O3A 0.045(3) 0.086(5) 0.062(3) -0.005(3) 0.020(3) 0.005(3)
O4A 0.109(5) 0.143(8) 0.100(6) -0.037(5) 0.072(5) -0.045(5)
O5A 0.097(5) 0.119(7) 0.118(6) 0.015(5) 0.073(4) 0.018(5)
Si1 0.158(3) 0.215(5) 0.0520(17) 0.007(2) 0.0281(18) 0.117(3)
Si2 0.0631(13) 0.0776(19) 0.0717(16) -0.0128(12) 0.0280(11) -0.0040(12)
Si1A 0.0406(10) 0.0596(16) 0.0664(13) -0.0035(11) 0.0209(9) -0.0035(9)
Si2A 0.0832(19) 0.165(4) 0.119(3) -0.023(3) 0.0157(18) 0.062(2)

loop_
_atom_type_symbol
_atom_type_description
_atom_type_scat_dispersion_real
_atom_type_scat_dispersion_imag
_atom_type_scat_source
C C 0.0181 0.0091 'International Tables Vol C Tables 4.2.6.8 and 6.1.1.4'
H H 0.0000 0.0000 'International Tables Vol C Tables 4.2.6.8 and 6.1.1.4'
O O 0.0492 0.0322 'International Tables Vol C Tables 4.2.6.8 and 6.1.1.4'
Si Si 0.2541 0.3302 'International Tables Vol C Tables 4.2.6.8 and 6.1.1.4'

loop_
_geom_angle_atom_site_label_1
_geom_angle_atom_site_label_2
_geom_angle_atom_site_label_3
_geom_angle
C2 C1 H1A 120.0
C2 C1 H1B 120.0
H1A C1 H1B 120.0
C1 C2 C3 123.5(11)
C1 C2 H2 118.2
C3 C2 H2 118.2
C2 C3 C4 114.2(7)
C2 C3 H3A 108.7
C4 C3 H3A 108.7
C2 C3 H3B 108.7
C4 C3 H3B 108.7
H3A C3 H3B 107.6
C5 C4 C9 109.0(8)
C5 C4 C3 113.7(8)
C9 C4 C3 114.7(7)
C5 C4 H4 106.2
C9 C4 H4 106.2
C3 C4 H4 106.2
C4 C5 C6 112.5(7)
C4 C5 H5A 109.1
C6 C5 H5A 109.1
C4 C5 H5B 109.1
C6 C5 H5B 109.1
H5A C5 H5B 107.8
C7 C6 C5 110.1(7)
C7 C6 H6A 109.6
C5 C6 H6A 109.6
C7 C6 H6B 109.6
C5 C6 H6B 109.6
H6A C6 H6B 108.2
C8 C7 C6 110.8(8)
C8 C7 H7A 109.5
C6 C7 H7A 109.5
C8 C7 H7B 109.5
C6 C7 H7B 109.5
H7A C7 H7B 108.1
C10 C8 C7 115.0(8)
C10 C8 C9 111.9(6)
C7 C8 C9 109.1(6)
C10 C8 H8 106.8
C7 C8 H8 106.8
C9 C8 H8 106.8
O1 C9 C4 111.0(6)
O1 C9 C8 109.0(8)
C4 C9 C8 110.8(7)
O1 C9 H9 108.7
C4 C9 H9 108.7
C8 C9 H9 108.7
O2 C10 C8 120.2(8)
O2 C10 C11 117.9(7)
C8 C10 C11 121.9(8)
C10 C11 C13 110.2(7)
C10 C11 C12 113.3(6)
C13 C11 C12 108.7(7)
C10 C11 C14 107.5(6)
C13 C11 C14 109.4(6)
C12 C11 C14 107.6(7)
C11 C12 H12A 109.5
C11 C12 H12B 109.3
H12A C12 H12B 109.5
C11 C12 H12C 109.7
H12A C12 H12C 109.5
H12B C12 H12C 109.5
C11 C13 H13A 109.6
C11 C13 H13B 109.7
H13A C13 H13B 109.5
C11 C13 H13C 109.2
H13A C13 H13C 109.5
H13B C13 H13C 109.5
O3 C14 C15 108.9(7)
O3 C14 C11 108.9(5)
C15 C14 C11 112.3(7)
O3 C14 H14 108.9
C15 C14 H14 108.9
C11 C14 H14 108.9
C16 C15 C14 114.0(8)
C16 C15 H15A 108.7
C14 C15 H15A 108.7
C16 C15 H15B 108.7
C14 C15 H15B 108.7
H15A C15 H15B 107.6
O4 C16 O5 123.2(7)
O4 C16 C15 126.8(9)
O5 C16 C15 109.7(8)
Si1 C17 H17A 109.6
Si1 C17 H17B 109.0
H17A C17 H17B 109.5
Si1 C17 H17C 109.8
H17A C17 H17C 109.5
H17B C17 H17C 109.5
Si1 C18 H18A 110.4
Si1 C18 H18B 109.7
H18A C18 H18B 109.5
Si1 C18 H18C 108.3
H18A C18 H18C 109.5
H18B C18 H18C 109.5
C22 C19 C20 107.2(10)
C22 C19 Si1 117.2(15)
C20 C19 Si1 112.6(11)
C22 C19 C21 113.2(14)
C20 C19 C21 108.2(16)
Si1 C19 C21 98.1(8)
C19 C20 H20A 107.1
C19 C20 H20B 110.4
H20A C20 H20B 109.5
C19 C20 H20C 110.9
H20A C20 H20C 109.5
H20B C20 H20C 109.5
C19 C21 H21A 109.0
C19 C21 H21B 108.8
H21A C21 H21B 109.5
C19 C21 H21C 110.6
H21A C21 H21C 109.5
H21B C21 H21C 109.5
C19 C22 H22A 112.3
C19 C22 H22B 108.5
H22A C22 H22B 109.5
C19 C22 H22C 107.6
H22A C22 H22C 109.5
H22B C22 H22C 109.5
Si2 C23 H23A 110.1
Si2 C23 H23B 109.4
H23A C23 H23B 109.5
Si2 C23 H23C 108.9
H23A C23 H23C 109.5
H23B C23 H23C 109.5
Si2 C24 H24A 109.9
Si2 C24 H24B 109.1
H24A C24 H24B 109.5
Si2 C24 H24C 109.4
H24A C24 H24C 109.5
H24B C24 H24C 109.5
C28 C25 C26 109.1(12)
C28 C25 C27 107.4(8)
C26 C25 C27 109.6(9)
C28 C25 Si2 110.9(6)
C26 C25 Si2 110.6(6)
C27 C25 Si2 109.2(10)
C25 C26 H26A 108.9
C25 C26 H26B 109.9
H26A C26 H26B 109.5
C25 C26 H26C 109.7
H26A C26 H26C 109.5
H26B C26 H26C 109.5
C25 C27 H27A 110.0
C25 C27 H27B 109.4
H27A C27 H27B 109.5
C25 C27 H27C 109.1
H27A C27 H27C 109.5
H27B C27 H27C 109.5
C25 C28 H28A 109.5
C25 C28 H28B 110.0
H28A C28 H28B 109.5
C25 C28 H28C 108.9
H28A C28 H28C 109.5
H28B C28 H28C 109.5
C2A C1A H1A1 120.0
C2A C1A H1A2 120.0
H1A1 C1A H1A2 120.0
C1A C2A C3A 125.3(10)
C1A C2A H2A 117.3
C3A C2A H2A 117.3
C2A C3A C4A 111.9(7)
C2A C3A H3A1 109.2
C4A C3A H3A1 109.2
C2A C3A H3A2 109.2
C4A C3A H3A2 109.2
H3A1 C3A H3A2 107.9
C5A C4A C9A 109.0(8)
C5A C4A C3A 113.2(6)
C9A C4A C3A 111.0(7)
C5A C4A H4A 107.8
C9A C4A H4A 107.8
C3A C4A H4A 107.8
C6A C5A C4A 114.3(7)
C6A C5A H5A1 108.7
C4A C5A H5A1 108.7
C6A C5A H5A2 108.7
C4A C5A H5A2 108.7
H5A1 C5A H5A2 107.6
C5A C6A C7A 110.6(7)
C5A C6A H6A1 109.5
C7A C6A H6A1 109.5
C5A C6A H6A2 109.5
C7A C6A H6A2 109.5
H6A1 C6A H6A2 108.1
C8A C7A C6A 107.9(8)
C8A C7A H7A1 110.1
C6A C7A H7A1 110.1
C8A C7A H7A2 110.1
C6A C7A H7A2 110.1
H7A1 C7A H7A2 108.4
C10A C8A C7A 111.5(8)
C10A C8A C9A 110.6(6)
C7A C8A C9A 110.1(6)
C10A C8A H8A 108.2
C7A C8A H8A 108.2
C9A C8A H8A 108.2
O1A C9A C4A 108.8(6)
O1A C9A C8A 107.8(7)
C4A C9A C8A 110.3(6)
O1A C9A H9A 110.0
C4A C9A H9A 110.0
C8A C9A H9A 110.0
O2A C10A C8A 119.9(9)
O2A C10A C11A 120.1(8)
C8A C10A C11A 120.0(9)
C12A C11A C10A 115.3(8)
C12A C11A C13A 112.1(10)
C10A C11A C13A 108.0(9)
C12A C11A C14A 109.4(8)
C10A C11A C14A 104.7(8)
C13A C11A C14A 107.0(7)
C11A C12A H12D 109.2
C11A C12A H12E 109.9
H12D C12A H12E 109.5
C11A C12A H12F 109.3
H12D C12A H12F 109.5
H12E C12A H12F 109.5
C11A C13A H13D 109.7
C11A C13A H13E 109.8
H13D C13A H13E 109.5
C11A C13A H13F 109.0
H13D C13A H13F 109.5
H13E C13A H13F 109.5
O3A C14A C15A 108.2(8)
O3A C14A C11A 108.9(6)
C15A C14A C11A 114.4(8)
O3A C14A H14A 108.4
C15A C14A H14A 108.4
C11A C14A H14A 108.4
C16A C15A C14A 113.6(9)
C16A C15A H15C 108.8
C14A C15A H15C 108.8
C16A C15A H15D 108.8
C14A C15A H15D 108.8
H15C C15A H15D 107.7
O4A C16A O5A 123.1(9)
O4A C16A C15A 124.3(12)
O5A C16A C15A 112.6(12)
Si1A C17A H17D 109.8
Si1A C17A H17E 109.6
H17D C17A H17E 109.5
Si1A C17A H17F 109.0
H17D C17A H17F 109.5
H17E C17A H17F 109.5
Si1A C18A H18D 109.5
Si1A C18A H18E 109.4
H18D C18A H18E 109.5
Si1A C18A H18F 109.5
H18D C18A H18F 109.5
H18E C18A H18F 109.5
C21A C19A C22A 109.2(10)
C21A C19A C20A 107.1(9)
C22A C19A C20A 107.9(11)
C21A C19A Si1A 113.1(8)
C22A C19A Si1A 109.6(7)
C20A C19A Si1A 109.7(8)
C19A C20A H20D 109.8
C19A C20A H20E 109.5
H20D C20A H20E 109.5
C19A C20A H20F 109.1
H20D C20A H20F 109.5
H20E C20A H20F 109.5
C19A C21A H21D 109.6
C19A C21A H21E 109.4
H21D C21A H21E 109.5
C19A C21A H21F 109.4
H21D C21A H21F 109.5
H21E C21A H21F 109.5
C19A C22A H22D 110.0
C19A C22A H22E 109.3
H22D C22A H22E 109.5
C19A C22A H22F 109.2
H22D C22A H22F 109.5
H22E C22A H22F 109.5
Si2A C23A H23D 110.2
Si2A C23A H23E 109.3
H23D C23A H23E 109.5
Si2A C23A H23F 108.9
H23D C23A H23F 109.5
H23E C23A H23F 109.5
Si2A C24A H24D 109.0
Si2A C24A H24E 110.6
H24D C24A H24E 109.5
Si2A C24A H24F 108.9
H24D C24A H24F 109.5
H24E C24A H24F 109.5
C26A C25A C28A 109(2)
C26A C25A Si2A 121(3)
C28A C25A Si2A 120.6(15)
C26A C25A C27A 101(3)
C28A C25A C27A 110(3)
Si2A C25A C27A 91(2)
C25A C26A H26D 110.1
C25A C26A H26E 109.3
H26D C26A H26E 109.5
C25A C26A H26F 109.1
H26D C26A H26F 109.5
H26E C26A H26F 109.5
C25A C27A H27D 108.4
C25A C27A H27E 110.5
H27D C27A H27E 109.5
C25A C27A H27F 109.5
H27D C27A H27F 109.5
H27E C27A H27F 109.5
C25A C28A H28D 110.0
C25A C28A H28E 110.4
H28D C28A H28E 109.5
C25A C28A H28F 108.0
H28D C28A H28F 109.5
H28E C28A H28F 109.5
C9 O1 Si1 125.3(6)
C14 O3 Si2 132.0(5)
C16 O5 H5 109.5
C9A O1A Si1A 128.8(5)
C14A O3A Si2A 130.8(5)
C16A O5A H5A3 109.5
O1 Si1 C19 112.1(7)
O1 Si1 C18 111.4(4)
C19 Si1 C18 114.8(7)
O1 Si1 C17 110.7(5)
C19 Si1 C17 98.9(10)
C18 Si1 C17 108.1(7)
O3 Si2 C24 111.2(4)
O3 Si2 C23 108.9(4)
C24 Si2 C23 109.5(6)
O3 Si2 C25 106.6(5)
C24 Si2 C25 112.6(5)
C23 Si2 C25 107.9(5)
O1A Si1A C19A 103.2(4)
O1A Si1A C18A 111.3(3)
C19A Si1A C18A 111.3(5)
O1A Si1A C17A 110.8(4)
C19A Si1A C17A 111.2(5)
C18A Si1A C17A 109.0(4)
C25A Si2A O3A 117.6(7)
C25A Si2A C24A 122.8(14)
O3A Si2A C24A 112.3(6)
C25A Si2A C23A 91(2)
O3A Si2A C23A 105.6(6)
C24A Si2A C23A 101.5(12)

loop_
_geom_bond_atom_site_label_1
_geom_bond_atom_site_label_2
_geom_bond_distance
C1 C2 1.252(16)
C1 H1A 0.9500
C1 H1B 0.9500
C2 C3 1.435(13)
C2 H2 0.9500
C3 C4 1.585(14)
C3 H3A 0.9900
C3 H3B 0.9900
C4 C5 1.508(13)
C4 C9 1.538(12)
C4 H4 1.0000
C5 C6 1.522(13)
C5 H5A 0.9900
C5 H5B 0.9900
C6 C7 1.521(13)
C6 H6A 0.9900
C6 H6B 0.9900
C7 C8 1.501(11)
C7 H7A 0.9900
C7 H7B 0.9900
C8 C10 1.490(11)
C8 C9 1.544(10)
C8 H8 1.0000
C9 O1 1.404(11)
C9 H9 1.0000
C10 O2 1.222(11)
C10 C11 1.540(11)
C11 C13 1.541(11)
C11 C12 1.541(12)
C11 C14 1.566(9)
C12 H12A 0.9800
C12 H12B 0.9800
C12 H12C 0.9800
C13 H13A 0.9800
C13 H13B 0.9800
C13 H13C 0.9800
C14 O3 1.426(9)
C14 C15 1.531(12)
C14 H14 1.0000
C15 C16 1.496(11)
C15 H15A 0.9900
C15 H15B 0.9900
C16 O4 1.190(10)
C16 O5 1.314(11)
C17 Si1 2.045(12)
C17 H17A 0.9800
C17 H17B 0.9800
C17 H17C 0.9800
C18 Si1 1.876(10)
C18 H18A 0.9800
C18 H18B 0.9800
C18 H18C 0.9800
C19 C22 1.533(16)
C19 C20 1.587(15)
C19 Si1 1.644(16)
C19 C21 1.79(3)
C20 H20A 0.9800
C20 H20B 0.9800
C20 H20C 0.9800
C21 H21A 0.9800
C21 H21B 0.9800
C21 H21C 0.9800
C22 H22A 0.9800
C22 H22B 0.9800
C22 H22C 0.9800
C23 Si2 1.856(10)
C23 H23A 0.9800
C23 H23B 0.9800
C23 H23C 0.9800
C24 Si2 1.839(10)
C24 H24A 0.9800
C24 H24B 0.9800
C24 H24C 0.9800
C25 C28 1.526(15)
C25 C26 1.532(15)
C25 C27 1.560(17)
C25 Si2 1.863(10)
C26 H26A 0.9800
C26 H26B 0.9800
C26 H26C 0.9800
C27 H27A 0.9800
C27 H27B 0.9800
C27 H27C 0.9800
C28 H28A 0.9800
C28 H28B 0.9800
C28 H28C 0.9800
C1A C2A 1.307(14)
C1A H1A1 0.9500
C1A H1A2 0.9500
C2A C3A 1.466(12)
C2A H2A 0.9500
C3A C4A 1.569(13)
C3A H3A1 0.9900
C3A H3A2 0.9900
C4A C5A 1.518(12)
C4A C9A 1.541(11)
C4A H4A 1.0000
C5A C6A 1.500(12)
C5A H5A1 0.9900
C5A H5A2 0.9900
C6A C7A 1.563(12)
C6A H6A1 0.9900
C6A H6A2 0.9900
C7A C8A 1.545(12)
C7A H7A1 0.9900
C7A H7A2 0.9900
C8A C10A 1.526(11)
C8A C9A 1.561(10)
C8A H8A 1.0000
C9A O1A 1.437(10)
C9A H9A 1.0000
C10A O2A 1.227(11)
C10A C11A 1.545(13)
C11A C12A 1.467(15)
C11A C13A 1.548(12)
C11A C14A 1.564(11)
C12A H12D 0.9800
C12A H12E 0.9800
C12A H12F 0.9800
C13A H13D 0.9800
C13A H13E 0.9800
C13A H13F 0.9800
C14A O3A 1.413(9)
C14A C15A 1.537(13)
C14A H14A 1.0000
C15A C16A 1.510(12)
C15A H15C 0.9900
C15A H15D 0.9900
C16A O4A 1.171(14)
C16A O5A 1.326(15)
C17A Si1A 1.866(9)
C17A H17D 0.9800
C17A H17E 0.9800
C17A H17F 0.9800
C18A Si1A 1.860(8)
C18A H18D 0.9800
C18A H18E 0.9800
C18A H18F 0.9800
C19A C21A 1.521(12)
C19A C22A 1.527(14)
C19A C20A 1.547(15)
C19A Si1A 1.849(11)
C20A H20D 0.9800
C20A H20E 0.9799
C20A H20F 0.9800
C21A H21D 0.9800
C21A H21E 0.9800
C21A H21F 0.9800
C22A H22D 0.9800
C22A H22E 0.9800
C22A H22F 0.9800
C23A Si2A 2.018(17)
C23A H23D 0.9800
C23A H23E 0.9800
C23A H23F 0.9800
C24A Si2A 1.781(13)
C24A H24D 0.9800
C24A H24E 0.9800
C24A H24F 0.9800
C25A C26A 1.47(3)
C25A C28A 1.520(18)
C25A Si2A 1.550(19)
C25A C27A 1.95(5)
C26A H26D 0.9800
C26A H26E 0.9800
C26A H26F 0.9800
C27A H27D 0.9800
C27A H27E 0.9800
C27A H27F 0.9800
C28A H28D 0.9800
C28A H28E 0.9800
C28A H28F 0.9800
O1 Si1 1.628(6)
O3 Si2 1.649(6)
O5 H5 0.8400
O1A Si1A 1.630(5)
O3A Si2A 1.631(5)
O5A H5A3 0.8400

loop_
_geom_hbond_atom_site_label_D
_geom_hbond_atom_site_label_H
_geom_hbond_atom_site_label_A
_geom_hbond_distance_DH
_geom_hbond_distance_HA
_geom_hbond_distance_DA
_geom_hbond_angle_DHA
O5A H5A3 O4 0.84 1.84 2.671(8) 173.0
O5 H5 O4A 0.84 1.80 2.638(8) 172.8

loop_
_geom_torsion_atom_site_label_1
_geom_torsion_atom_site_label_2
_geom_torsion_atom_site_label_3
_geom_torsion_atom_site_label_4
_geom_torsion
C1 C2 C3 C4 130.8(13)
C2 C3 C4 C5 -71.4(10)
C2 C3 C4 C9 162.2(8)
C9 C4 C5 C6 56.0(11)
C3 C4 C5 C6 -73.3(10)
C4 C5 C6 C7 -56.7(12)
C5 C6 C7 C8 57.9(11)
C6 C7 C8 C10 174.1(7)
C6 C7 C8 C9 -59.3(10)
C5 C4 C9 O1 64.3(9)
C3 C4 C9 O1 -166.9(7)
C5 C4 C9 C8 -57.0(10)
C3 C4 C9 C8 71.8(10)
C10 C8 C9 O1 65.3(9)
C7 C8 C9 O1 -63.2(9)
C10 C8 C9 C4 -172.3(8)
C7 C8 C9 C4 59.2(10)
C7 C8 C10 O2 36.9(11)
C9 C8 C10 O2 -88.3(10)
C7 C8 C10 C11 -140.6(7)
C9 C8 C10 C11 94.2(9)
O2 C10 C11 C13 35.1(9)
C8 C10 C11 C13 -147.3(7)
O2 C10 C11 C12 157.2(7)
C8 C10 C11 C12 -25.3(10)
O2 C10 C11 C14 -84.0(8)
C8 C10 C11 C14 93.5(8)
C10 C11 C14 O3 -55.1(8)
C13 C11 C14 O3 -174.8(7)
C12 C11 C14 O3 67.3(8)
C10 C11 C14 C15 65.5(9)
C13 C11 C14 C15 -54.1(10)
C12 C11 C14 C15 -172.0(7)
O3 C14 C15 C16 -81.6(9)
C11 C14 C15 C16 157.7(7)
C14 C15 C16 O4 -7.5(14)
C14 C15 C16 O5 178.8(8)
C1A C2A C3A C4A 125.5(13)
C2A C3A C4A C5A -73.4(10)
C2A C3A C4A C9A 163.7(7)
C9A C4A C5A C6A 55.9(10)
C3A C4A C5A C6A -68.1(10)
C4A C5A C6A C7A -57.3(11)
C5A C6A C7A C8A 57.3(10)
C6A C7A C8A C10A 177.4(6)
C6A C7A C8A C9A -59.4(8)
C5A C4A C9A O1A 62.1(7)
C3A C4A C9A O1A -172.6(6)
C5A C4A C9A C8A -56.0(9)
C3A C4A C9A C8A 69.3(9)
C10A C8A C9A O1A 65.4(9)
C7A C8A C9A O1A -58.3(8)
C10A C8A C9A C4A -175.9(8)
C7A C8A C9A C4A 60.4(9)
C7A C8A C10A O2A 39.5(10)
C9A C8A C10A O2A -83.4(10)
C7A C8A C10A C11A -142.3(7)
C9A C8A C10A C11A 94.8(8)
O2A C10A C11A C12A 154.2(8)
C8A C10A C11A C12A -24.0(11)
O2A C10A C11A C13A 28.1(12)
C8A C10A C11A C13A -150.1(8)
O2A C10A C11A C14A -85.6(9)
C8A C10A C11A C14A 96.2(9)
C12A C11A C14A O3A 59.4(10)
C10A C11A C14A O3A -64.7(10)
C13A C11A C14A O3A -179.1(9)
C12A C11A C14A C15A -179.5(8)
C10A C11A C14A C15A 56.5(10)
C13A C11A C14A C15A -57.9(12)
O3A C14A C15A C16A -92.2(9)
C11A C14A C15A C16A 146.3(8)
C14A C15A C16A O4A -24.4(15)
C14A C15A C16A O5A 156.3(9)
C4 C9 O1 Si1 103.1(7)
C8 C9 O1 Si1 -134.5(6)
C15 C14 O3 Si2 118.7(7)
C11 C14 O3 Si2 -118.6(6)
C4A C9A O1A Si1A 105.7(6)
C8A C9A O1A Si1A -134.7(5)
C15A C14A O3A Si2A 92.7(9)
C11A C14A O3A Si2A -142.4(7)
C9 O1 Si1 C19 -172.0(10)
C9 O1 Si1 C18 57.7(9)
C9 O1 Si1 C17 -62.7(7)
C22 C19 Si1 O1 174.3(12)
C20 C19 Si1 O1 49.3(19)
C21 C19 Si1 O1 -64.3(8)
C22 C19 Si1 C18 -57.2(18)
C20 C19 Si1 C18 177.8(13)
C21 C19 Si1 C18 64.2(10)
C22 C19 Si1 C17 57.6(15)
C20 C19 Si1 C17 -67.4(16)
C21 C19 Si1 C17 179.0(7)
C14 O3 Si2 C24 -8.9(8)
C14 O3 Si2 C23 111.9(8)
C14 O3 Si2 C25 -132.0(6)
C28 C25 Si2 O3 60.6(8)
C26 C25 Si2 O3 -60.5(10)
C27 C25 Si2 O3 178.8(6)
C28 C25 Si2 C24 -61.7(10)
C26 C25 Si2 C24 177.2(9)
C27 C25 Si2 C24 56.5(8)
C28 C25 Si2 C23 177.4(8)
C26 C25 Si2 C23 56.3(11)
C27 C25 Si2 C23 -64.4(8)
C9A O1A Si1A C19A 172.8(6)
C9A O1A Si1A C18A 53.2(7)
C9A O1A Si1A C17A -68.2(7)
C21A C19A Si1A O1A 176.7(8)
C22A C19A Si1A O1A -61.2(8)
C20A C19A Si1A O1A 57.2(8)
C21A C19A Si1A C18A -63.8(9)
C22A C19A Si1A C18A 58.3(8)
C20A C19A Si1A C18A 176.7(7)
C21A C19A Si1A C17A 57.9(9)
C22A C19A Si1A C17A -180.0(7)
C20A C19A Si1A C17A -61.7(8)
C26A C25A Si2A O3A 31(5)
C28A C25A Si2A O3A 174(3)
C27A C25A Si2A O3A -72(2)
C26A C25A Si2A C24A 179(3)
C28A C25A Si2A C24A -38(5)
C27A C25A Si2A C24A 75.4(16)
C26A C25A Si2A C23A -77(4)
C28A C25A Si2A C23A 66(4)
C27A C25A Si2A C23A 179.6(15)
C14A O3A Si2A C25A 166(2)
C14A O3A Si2A C24A 15.2(13)
C14A O3A Si2A C23A -94.6(12)
